data_9014066
loop_
_publ_author_name
'Pekov, I. V.'
'Zubkova, N. V.'
'Husdal, T. A.'
'Kononkova, N. N.'
'Agakhanov, A. A.'
'Zadov, A. E.'
'Pushcharovsky, D. Y.'

_publ_section_title
;
 Carlgieseckeite-(Nd), NaNdCa3(PO4)3F, a new belovite-group mineral species from
 the Ilimaussaq alkaline complex, South Greenland
;
_journal_name_full 'The Canadian Mineralogist'
_journal_page_first 571
_journal_page_last 580
_journal_paper_doi 10.3749/canmin.50.2.571
_journal_volume 50
_journal_year 2012
_chemical_compound_source 'the Ilimaussaq alkaline complex, South Greenland'
_chemical_formula_sum 'Ba0.06 Ca4.2 Ce0.82 F1.88 Gd0.04 La0.1 Na2.36 Nd1.14 O24 P5.88 Pr0.2 Si0.12 Sm0.22 Sr0.9'
_chemical_name_mineral Carlgieseckeite-(Nd)
_space_group_IT_number 147
_symmetry_space_group_name_Hall '-P 3'
_symmetry_space_group_name_H-M 'P -3'
_cell_angle_alpha 90
_cell_angle_beta 90
_cell_angle_gamma 120
_cell_formula_units_Z 1
_cell_length_a 9.4553
_cell_length_b 9.4553
_cell_length_c 6.9825
_cell_volume 540.620
_database_code_amcsd 0019705
_exptl_crystal_density_diffrn 3.918
_cod_original_formula_sum 'Na2.36 Ca4.2 Sr.9 Ba.06 Nd1.14 La.1 Ce.82 Pr.2 Sm.22 Gd.04 (P5.88 Si.12) O24 F1.88'
_cod_database_code 9014066

loop_
_space_group_symop_operation_xyz
x,y,z
y,-x+y,-z
-x+y,-x,z
-x,-y,-z
-y,x-y,z
x-y,x,-z

loop_
_atom_site_aniso_label
_atom_site_aniso_U_11
_atom_site_aniso_U_22
_atom_site_aniso_U_33
_atom_site_aniso_U_12
_atom_site_aniso_U_13
_atom_site_aniso_U_23
NaM1* 0.02070 0.02070 0.01230 0.01040 0.00000 0.00000
CaM2 0.01560 0.01279 0.01046 0.00760 0.00032 0.00062
NaM2 0.01560 0.01279 0.01046 0.00760 0.00032 0.00062
SrM2 0.01560 0.01279 0.01046 0.00760 0.00032 0.00062
BaM2 0.01560 0.01279 0.01046 0.00760 0.00032 0.00062
NdM1 0.01023 0.01023 0.00819 0.00511 0.00000 0.00000
LaM1 0.01023 0.01023 0.00819 0.00511 0.00000 0.00000
CeM1 0.01023 0.01023 0.00819 0.00511 0.00000 0.00000
PrM1 0.01023 0.01023 0.00819 0.00511 0.00000 0.00000
SmM1 0.01023 0.01023 0.00819 0.00511 0.00000 0.00000
GdM1 0.01023 0.01023 0.00819 0.00511 0.00000 0.00000
P 0.01130 0.01100 0.01030 0.00610 -0.00040 -0.00010
Si 0.01130 0.01100 0.01030 0.00610 -0.00040 -0.00010
O1 0.02020 0.01100 0.01250 0.00260 -0.00110 0.00030
O2 0.03520 0.01790 0.01680 0.01450 -0.01280 -0.00670
O3 0.02400 0.02040 0.01350 0.01360 0.00320 0.00560
O4 0.01570 0.01650 0.02380 0.01070 -0.00070 0.00060
F1 0.02270 0.02270 0.05000 0.01140 0.00000 0.00000
F2 0.02270 0.02270 0.05000 0.01140 0.00000 0.00000

loop_
_atom_site_label
_atom_site_fract_x
_atom_site_fract_y
_atom_site_fract_z
_atom_site_occupancy
_atom_site_U_iso_or_equiv
NaM1* 0.33333 0.66667 0.01630 1.00000 0.01790
CaM2 0.23744 -0.01473 0.24062 0.70000 0.01273
NaM2 0.23744 -0.01473 0.24062 0.06000 0.01273
SrM2 0.23744 -0.01473 0.24062 0.15000 0.01273
BaM2 0.23744 -0.01473 0.24062 0.01000 0.01273
NdM1 0.33333 0.66667 0.51466 0.57000 0.00955
LaM1 0.33333 0.66667 0.51466 0.05000 0.00955
CeM1 0.33333 0.66667 0.51466 0.41000 0.00955
PrM1 0.33333 0.66667 0.51466 0.10000 0.00955
SmM1 0.33333 0.66667 0.51466 0.11000 0.00955
GdM1 0.33333 0.66667 0.51466 0.02000 0.00955
P 0.39810 0.36995 0.25166 0.98000 0.01063
Si 0.39810 0.36995 0.25166 0.02000 0.01063
O1 0.48490 0.15700 0.73600 1.00000 0.01690
O2 0.31430 0.24830 0.08820 1.00000 0.02270
O3 0.36640 0.26880 0.43840 1.00000 0.01820
O4 0.53310 0.11840 0.22890 1.00000 0.01750
F1 0.00000 0.00000 0.29000 0.88000 0.03190
F2 0.00000 0.00000 0.00000 0.12000 0.03190

loop_
_cod_changelog_entry_id
_cod_changelog_entry_author
_cod_changelog_entry_date
_cod_changelog_entry_text
1
;cod-tools version 3.10.1
Id: cif_fix_AMCSD_aniso_labels 10200 2024-08-01 14:09:44Z saulius
;
2024-08-02T12:21:54+03:00
;Changed the following '_atom_site_aniso_label' values:
'NaM1'' -> 'NaM1*'
;
2
;cod-tools version 3.10.1
Id: cif_fix_AMCSD_atom_labels 10224 2024-08-07 11:09:31Z saulius
;
2024-08-07T19:40:12+03:00
;Changed the following '_atom_site_label' values:
the first duplicated label 'F'  converted to 'F1'
duplicated label 'F' at index 18 converted to 'F2'
;

loop_
_cod_related_entry_id
_cod_related_entry_database
_cod_related_entry_code
1 AMCSD 0019705
